data_4025976
loop_
_publ_author_name
'Mustafa J. Raihan'
'Veerababurao Kavala'
'Pateliya Mujjamil Habib'
'Qiao-Zhi Guan'
'Chun-Wei Kuo'
'Ching-Fa Yao'

_publ_section_title
;
 Synthesis of Isoxazoline N-Oxides via [Hydroxy(tosyloxy)iodo]benzene
 (HTIB)-Mediated Oxidative N-O Coupling
;
_journal_name_full 'Journal of Organic Chemistry'
_journal_page_first 424
_journal_page_last 434
_journal_paper_doi 10.1021/jo1018393
_journal_volume 76
_journal_year 2011
_chemical_formula_moiety 'C13 H12 N2 O4'
_chemical_formula_sum 'C13 H12 N2 O4'
_chemical_formula_weight 260.25
_chemical_name_systematic
;
 ?
;
_space_group_IT_number 14
_symmetry_cell_setting monoclinic
_symmetry_space_group_name_Hall '-P 2yn'
_symmetry_space_group_name_H-M 'P 1 21/n 1'
_atom_sites_solution_hydrogens geom
_atom_sites_solution_primary direct
_atom_sites_solution_secondary difmap
_audit_creation_method SHELXL-97
_cell_angle_alpha 90.00
_cell_angle_beta 108.899(2)
_cell_angle_gamma 90.00
_cell_formula_units_Z 4
_cell_length_a 8.7484(2)
_cell_length_b 14.5938(4)
_cell_length_c 9.8507(2)
_cell_measurement_reflns_used 0
_cell_measurement_temperature 200(2)
_cell_measurement_theta_max 0
_cell_measurement_theta_min 0
_cell_volume 1189.86(5)
_computing_molecular_graphics 'Ortep-3 for Windows (Farrugia, 1997)'
_computing_publication_material 'WinGX publication routines (Farrugia, 1999)'
_computing_structure_refinement 'SHELXL-97 (Sheldrick, 1997)'
_computing_structure_solution 'SHELXS-86 (Sheldrick, 1986)'
_diffrn_ambient_temperature 296(2)
_diffrn_measured_fraction_theta_full 0.983
_diffrn_measured_fraction_theta_max 0.983
_diffrn_radiation_monochromator graphite
_diffrn_radiation_source 'fine-focus sealed tube'
_diffrn_radiation_type MoK\a
_diffrn_radiation_wavelength 0.71073
_diffrn_reflns_av_R_equivalents 0.0260
_diffrn_reflns_av_sigmaI/netI 0.0217
_diffrn_reflns_limit_h_max 10
_diffrn_reflns_limit_h_min -10
_diffrn_reflns_limit_k_max 17
_diffrn_reflns_limit_k_min -17
_diffrn_reflns_limit_l_max 11
_diffrn_reflns_limit_l_min -10
_diffrn_reflns_number 8598
_diffrn_reflns_theta_full 25.02
_diffrn_reflns_theta_max 25.02
_diffrn_reflns_theta_min 2.59
_exptl_absorpt_coefficient_mu 0.110
_exptl_absorpt_correction_T_max 0.9699
_exptl_absorpt_correction_T_min 0.9371
_exptl_absorpt_correction_type multi-scan
_exptl_crystal_colour yellow
_exptl_crystal_density_diffrn 1.453
_exptl_crystal_description prism
_exptl_crystal_F_000 544
_exptl_crystal_size_max 0.60
_exptl_crystal_size_mid 0.55
_exptl_crystal_size_min 0.28
_refine_diff_density_max 0.499
_refine_diff_density_min -0.468
_refine_diff_density_rms 0.156
_refine_ls_extinction_method none
_refine_ls_goodness_of_fit_ref 1.135
_refine_ls_hydrogen_treatment fixed
_refine_ls_matrix_type full
_refine_ls_number_parameters 172
_refine_ls_number_reflns 2071
_refine_ls_number_restraints 0
_refine_ls_restrained_S_all 1.135
_refine_ls_R_factor_all 0.0606
_refine_ls_R_factor_gt 0.0469
_refine_ls_shift/su_max 0.000
_refine_ls_shift/su_mean 0.000
_refine_ls_structure_factor_coef Fsqd
_refine_ls_weighting_details 'calc w=1/[\s^2^(Fo^2^)+(0.0899P)^2^+0.3211P] where P=(Fo^2^+2Fc^2^)/3'
_refine_ls_weighting_scheme calc
_refine_ls_wR_factor_gt 0.1391
_refine_ls_wR_factor_ref 0.1574
_reflns_number_gt 1757
_reflns_number_total 2071
_reflns_threshold_expression >2sigma(I)
_cod_data_source_file jo1018393_si_001.cif
_cod_data_source_block a9342
_cod_original_sg_symbol_H-M 'P 21/n'
_cod_database_code 4025976

loop_
_symmetry_equiv_pos_as_xyz
'x, y, z'
'-x+1/2, y+1/2, -z+1/2'
'-x, -y, -z'
'x-1/2, -y-1/2, z-1/2'

loop_
_atom_site_label
_atom_site_type_symbol
_atom_site_fract_x
_atom_site_fract_y
_atom_site_fract_z
_atom_site_U_iso_or_equiv
_atom_site_adp_type
_atom_site_occupancy
_atom_site_symmetry_multiplicity
_atom_site_calc_flag
_atom_site_refinement_flags
_atom_site_disorder_assembly
_atom_site_disorder_group
C1 C 0.9063(2) 0.36835(13) 0.3164(2) 0.0373(5) Uani 1 1 d . . .
C2 C 0.8590(3) 0.33865(15) 0.4301(2) 0.0451(5) Uani 1 1 d . . .
H2 H 0.9060 0.3636 0.5210 0.054 Uiso 1 1 calc R . .
C3 C 0.7428(3) 0.27236(16) 0.4082(2) 0.0505(6) Uani 1 1 d . . .
H3 H 0.7084 0.2529 0.4834 0.061 Uiso 1 1 calc R . .
C4 C 0.6776(3) 0.23486(16) 0.2736(2) 0.0507(6) Uani 1 1 d . . .
H4 H 0.5992 0.1894 0.2581 0.061 Uiso 1 1 calc R . .
C5 C 0.7274(3) 0.26407(15) 0.1612(2) 0.0442(5) Uani 1 1 d . . .
H5 H 0.6825 0.2372 0.0714 0.053 Uiso 1 1 calc R . .
C6 C 0.8423(2) 0.33220(13) 0.17871(19) 0.0352(5) Uani 1 1 d . . .
C7 C 0.8888(2) 0.36241(14) 0.0497(2) 0.0389(5) Uani 1 1 d . . .
H7 H 0.9960 0.3909 0.0807 0.047 Uiso 1 1 calc R . .
C8 C 0.7653(2) 0.42593(13) -0.0493(2) 0.0372(5) Uani 1 1 d . . .
C9 C 0.7179(3) 0.51079(14) -0.0331(2) 0.0464(5) Uani 1 1 d . A .
H9 H 0.7690 0.5429 0.0510 0.056 Uiso 1 1 calc R . .
C10 C 0.5828(3) 0.55489(15) -0.1491(3) 0.0570(6) Uani 1 1 d . . .
H10A H 0.5163 0.5897 -0.1057 0.068 Uiso 1 1 d R A .
H10B H 0.6275 0.5974 -0.2019 0.068 Uiso 1 1 d R . .
C11 C 0.4779(6) 0.4850(3) -0.2540(5) 0.0569(15) Uiso 0.569(9) 1 d P A 1
H11A H 0.4054 0.4572 -0.2093 0.068 Uiso 0.569(9) 1 calc PR A 1
H11B H 0.4117 0.5178 -0.3381 0.068 Uiso 0.569(9) 1 calc PR A 1
C11' C 0.5471(8) 0.5141(4) -0.2957(6) 0.055(2) Uiso 0.431(9) 1 d P A 2
H11C H 0.4386 0.5319 -0.3531 0.066 Uiso 0.431(9) 1 calc PR A 2
H11D H 0.6209 0.5407 -0.3401 0.066 Uiso 0.431(9) 1 calc PR A 2
C12 C 0.5596(3) 0.41304(18) -0.3010(3) 0.0668(7) Uani 1 1 d . . .
H12A H 0.6038 0.4366 -0.3725 0.080 Uiso 1 1 d R A .
H12B H 0.4841 0.3644 -0.3446 0.080 Uiso 1 1 d R . .
C13 C 0.6915(2) 0.37585(14) -0.1780(2) 0.0424(5) Uani 1 1 d . A .
N2 N 0.7554(2) 0.29521(12) -0.17195(18) 0.0449(5) Uani 1 1 d . . .
N1 N 1.0293(2) 0.43980(12) 0.34844(18) 0.0456(5) Uani 1 1 d . . .
O4 O 0.7292(2) 0.22864(12) -0.25570(18) 0.0660(5) Uani 1 1 d . A .
O1 O 1.0226(2) 0.49850(12) 0.25754(19) 0.0641(5) Uani 1 1 d . . .
O2 O 1.1327(2) 0.43985(12) 0.46678(17) 0.0643(5) Uani 1 1 d . . .
O3 O 0.88693(18) 0.28249(11) -0.03856(15) 0.0494(4) Uani 1 1 d . A .

loop_
_atom_site_aniso_label
_atom_site_aniso_U_11
_atom_site_aniso_U_22
_atom_site_aniso_U_33
_atom_site_aniso_U_23
_atom_site_aniso_U_13
_atom_site_aniso_U_12
C1 0.0347(9) 0.0392(10) 0.0353(10) -0.0001(8) 0.0074(8) 0.0025(8)
C2 0.0487(11) 0.0511(12) 0.0333(10) 0.0012(9) 0.0102(9) 0.0058(9)
C3 0.0550(13) 0.0561(13) 0.0442(12) 0.0117(10) 0.0215(10) -0.0002(10)
C4 0.0499(12) 0.0492(12) 0.0511(13) 0.0074(10) 0.0139(10) -0.0083(10)
C5 0.0438(11) 0.0456(12) 0.0391(11) -0.0008(9) 0.0075(9) -0.0040(9)
C6 0.0323(9) 0.0386(10) 0.0326(10) 0.0011(8) 0.0076(7) 0.0038(7)
C7 0.0372(10) 0.0448(11) 0.0358(10) -0.0024(8) 0.0134(8) 0.0014(8)
C8 0.0368(10) 0.0441(11) 0.0338(10) 0.0031(8) 0.0156(8) -0.0025(8)
C9 0.0529(12) 0.0403(11) 0.0484(12) 0.0015(9) 0.0199(10) -0.0027(9)
C10 0.0610(14) 0.0431(12) 0.0698(15) 0.0146(11) 0.0252(12) 0.0082(11)
C12 0.0716(16) 0.0595(15) 0.0499(14) 0.0069(11) -0.0070(12) 0.0049(13)
C13 0.0468(11) 0.0435(11) 0.0369(11) 0.0026(8) 0.0135(9) 0.0004(9)
N2 0.0510(10) 0.0512(11) 0.0324(9) -0.0023(8) 0.0134(8) 0.0064(8)
N1 0.0440(10) 0.0492(11) 0.0410(10) -0.0053(8) 0.0101(8) -0.0037(8)
O4 0.0884(13) 0.0580(10) 0.0470(9) -0.0166(8) 0.0156(9) 0.0088(9)
O1 0.0704(11) 0.0622(11) 0.0554(10) 0.0035(8) 0.0145(8) -0.0228(9)
O2 0.0550(10) 0.0733(12) 0.0499(10) -0.0085(8) -0.0034(8) -0.0113(8)
O3 0.0515(9) 0.0574(9) 0.0380(8) -0.0027(6) 0.0127(7) 0.0183(7)

loop_
_atom_type_symbol
_atom_type_description
_atom_type_scat_dispersion_real
_atom_type_scat_dispersion_imag
_atom_type_scat_source
C C 0.0033 0.0016 'International Tables Vol C Tables 4.2.6.8 and 6.1.1.4'
H H 0.0000 0.0000 'International Tables Vol C Tables 4.2.6.8 and 6.1.1.4'
N N 0.0061 0.0033 'International Tables Vol C Tables 4.2.6.8 and 6.1.1.4'
O O 0.0106 0.0060 'International Tables Vol C Tables 4.2.6.8 and 6.1.1.4'

loop_
_geom_angle_atom_site_label_1
_geom_angle_atom_site_label_2
_geom_angle_atom_site_label_3
_geom_angle
C2 C1 C6 122.60(19)
C2 C1 N1 116.24(17)
C6 C1 N1 121.15(17)
C3 C2 C1 119.70(19)
C3 C2 H2 120.2
C1 C2 H2 120.2
C2 C3 C4 119.2(2)
C2 C3 H3 120.4
C4 C3 H3 120.4
C3 C4 C5 120.6(2)
C3 C4 H4 119.7
C5 C4 H4 119.7
C4 C5 C6 121.8(2)
C4 C5 H5 119.1
C6 C5 H5 119.1
C5 C6 C1 116.10(17)
C5 C6 C7 118.97(17)
C1 C6 C7 124.93(17)
O3 C7 C8 103.80(15)
O3 C7 C6 108.28(16)
C8 C7 C6 112.84(15)
O3 C7 H7 110.6
C8 C7 H7 110.6
C6 C7 H7 110.6
C9 C8 C13 121.00(19)
C9 C8 C7 132.55(19)
C13 C8 C7 106.40(17)
C8 C9 C10 120.5(2)
C8 C9 H9 119.8
C10 C9 H9 119.8
C11' C10 C9 115.6(3)
C11' C10 C11 36.0(3)
C9 C10 C11 112.4(2)
C11' C10 H10A 131.8
C9 C10 H10A 109.0
C11 C10 H10A 109.5
C11' C10 H10B 74.4
C9 C10 H10B 109.2
C11 C10 H10B 108.8
H10A C10 H10B 107.8
C12 C11 C10 117.1(3)
C12 C11 H11A 108.0
C10 C11 H11A 108.0
C12 C11 H11B 108.0
C10 C11 H11B 108.0
H11A C11 H11B 107.3
C12 C11' C10 115.8(4)
C12 C11' H10B 141.0
C10 C11' H10B 37.1
C12 C11' H11C 108.3
C10 C11' H11C 108.3
H10B C11' H11C 107.9
C12 C11' H11D 108.3
C10 C11' H11D 108.3
H10B C11' H11D 73.5
H11C C11' H11D 107.4
C12 C11' H12A 37.5
C10 C11' H12A 140.4
H10B C11' H12A 135.8
H11C C11' H12A 108.8
H11D C11' H12A 72.7
C11 C12 C13 110.1(3)
C11 C12 C11' 37.5(3)
C13 C12 C11' 112.5(3)
C11 C12 H12A 109.5
C13 C12 H12A 109.7
C11' C12 H12A 74.0
C11 C12 H12B 109.9
C13 C12 H12B 109.5
C11' C12 H12B 134.2
H12A C12 H12B 108.2
N2 C13 C8 111.16(18)
N2 C13 C12 125.5(2)
C8 C13 C12 123.3(2)
O4 N2 C13 133.88(19)
O4 N2 O3 114.93(16)
C13 N2 O3 111.18(16)
O2 N1 O1 122.80(19)
O2 N1 C1 118.25(18)
O1 N1 C1 118.93(17)
N2 O3 C7 106.94(14)

loop_
_geom_bond_atom_site_label_1
_geom_bond_atom_site_label_2
_geom_bond_distance
C1 C2 1.383(3)
C1 C6 1.393(3)
C1 N1 1.458(3)
C2 C3 1.369(3)
C2 H2 0.9300
C3 C4 1.376(3)
C3 H3 0.9300
C4 C5 1.382(3)
C4 H4 0.9300
C5 C6 1.385(3)
C5 H5 0.9300
C6 C7 1.519(3)
C7 O3 1.452(2)
C7 C8 1.515(3)
C7 H7 0.9800
C8 C9 1.332(3)
C8 C13 1.424(3)
C9 C10 1.498(3)
C9 H9 0.9300
C10 C11' 1.498(6)
C10 C11 1.528(5)
C10 H10A 0.9700
C10 H10B 0.9700
C11 C12 1.429(5)
C11 H11A 0.9700
C11 H11B 0.9700
C11' C12 1.482(6)
C11' H10B 1.5504
C11' H11C 0.9700
C11' H11D 0.9700
C11' H12A 1.5309
C12 C13 1.479(3)
C12 H12A 0.9700
C12 H12B 0.9700
C13 N2 1.296(3)
N2 O4 1.247(2)
N2 O3 1.451(2)
N1 O2 1.222(2)
N1 O1 1.227(2)
